data_4100553
loop_
_publ_author_name
'Barybin, Mikhail V.'
'Chisholm, Malcolm H.'
'Dalal, Naresh S.'
'Holovics, Thomas C.'
'Patmore Nathan J.'
'Robinson, Randall E.'
'Zipse David J.'

_publ_section_title
;
Long-Range Electronic Coupling of MM Quadruple Bonds
(M = Mo or W) Via a 2,6-azulenedicarboxylate Bridge
;
_journal_name_full 'Journal of the American Chemical Society'
_journal_year 2005
_chemical_formula_sum 'C48 H41 F3 P3 Rh'
_chemical_formula_weight 870.63
_space_group_IT_number 14
_symmetry_cell_setting monoclinic
_symmetry_space_group_name_Hall '-P 2yn'
_symmetry_space_group_name_H-M 'P 1 21/n 1'
_cell_angle_alpha 90.00
_cell_angle_beta 95.7850(10)
_cell_angle_gamma 90.00
_cell_formula_units_Z 4
_cell_length_a 12.4782(9)
_cell_length_b 20.1446(14)
_cell_length_c 16.0477(11)
_cell_measurement_temperature 293(2)
_cell_volume 4013.3(5)
_diffrn_ambient_temperature 293(2)
_exptl_crystal_density_diffrn 1.441
_cod_depositor_comments
;
The following automatic conversions were performed:
'_symmetry_cell_setting' value 'Monoclinic' changed to 'monoclinic'
according to '/home/saulius/struct/CIF-dictionaries/cif_core.dic'
dictionary named 'cif_core.dic' version 2.4.1 from 2010-06-29.

Automatic conversion script
Id: cif_fix_enum 1527 2010-12-29 10:47:43Z saulius 
;
_cod_original_sg_symbol_H-M 'P 21/n'
_cod_database_code 4100553

loop_
_symmetry_equiv_pos_as_xyz
'x, y, z'
'-x+1/2, y+1/2, -z+1/2'
'-x, -y, -z'
'x-1/2, -y-1/2, z-1/2'

loop_
_atom_site_label
_atom_site_type_symbol
_atom_site_fract_x
_atom_site_fract_y
_atom_site_fract_z
_atom_site_U_iso_or_equiv
_atom_site_adp_type
_atom_site_occupancy
_atom_site_symmetry_multiplicity
_atom_site_calc_flag
_atom_site_refinement_flags
_atom_site_disorder_assembly
_atom_site_disorder_group
Rh1 Rh 0.574805(10) 0.272854(6) 0.215513(9) 0.02262(5) Uani 1 1 d . . .
P1 P 0.41471(4) 0.23434(2) 0.20605(3) 0.02500(10) Uani 1 1 d . . .
P2 P 0.64128(4) 0.17535(2) 0.16386(3) 0.02364(10) Uani 1 1 d . . .
P3 P 0.52849(3) 0.37970(2) 0.25696(3) 0.02251(10) Uani 1 1 d . . .
F1 F 0.39642(8) 0.16446(5) 0.15819(7) 0.0336(2) Uani 1 1 d . . .
F2 F 0.72850(8) 0.31413(5) 0.22987(8) 0.0356(3) Uani 1 1 d . . .
C1 C 0.35974(14) 0.20962(9) 0.30159(12) 0.0268(4) Uani 1 1 d . . .
C2 C 0.27445(16) 0.16478(10) 0.29908(13) 0.0377(5) Uani 1 1 d . . .
H2A H 0.2411 0.1506 0.2477 0.045 Uiso 1 1 calc R . .
C3 C 0.23923(18) 0.14129(12) 0.37262(15) 0.0462(6) Uani 1 1 d . . .
H3A H 0.1821 0.1115 0.3705 0.055 Uiso 1 1 calc R . .
C4 C 0.28851(17) 0.16182(11) 0.44917(14) 0.0410(5) Uani 1 1 d . . .
H4A H 0.2650 0.1455 0.4984 0.049 Uiso 1 1 calc R . .
C5 C 0.37268(16) 0.20660(10) 0.45268(13) 0.0348(4) Uani 1 1 d . . .
H5A H 0.4051 0.2211 0.5042 0.042 Uiso 1 1 calc R . .
C6 C 0.40881(15) 0.22995(9) 0.37914(12) 0.0298(4) Uani 1 1 d . . .
H6A H 0.4664 0.2595 0.3817 0.036 Uiso 1 1 calc R . .
C7 C 0.30708(15) 0.27860(9) 0.14404(12) 0.0302(4) Uani 1 1 d . . .
C8 C 0.20886(15) 0.29365(10) 0.17240(15) 0.0386(5) Uani 1 1 d . . .
H8A H 0.1966 0.2841 0.2273 0.046 Uiso 1 1 calc R . .
C9 C 0.12821(18) 0.32328(11) 0.11821(18) 0.0540(7) Uani 1 1 d . . .
H9A H 0.0620 0.3334 0.1369 0.065 Uiso 1 1 calc R . .
C10 C 0.1469(2) 0.33729(12) 0.03765(17) 0.0594(8) Uani 1 1 d . . .
H10A H 0.0929 0.3569 0.0017 0.071 Uiso 1 1 calc R . .
C11 C 0.2443(2) 0.32289(12) 0.00902(16) 0.0575(7) Uani 1 1 d . . .
H11A H 0.2557 0.3324 -0.0461 0.069 Uiso 1 1 calc R . .
C12 C 0.32529(18) 0.29434(11) 0.06203(14) 0.0428(5) Uani 1 1 d . . .
H12A H 0.3919 0.2856 0.0431 0.051 Uiso 1 1 calc R . .
C13 C 0.78644(14) 0.17213(8) 0.15436(11) 0.0259(4) Uani 1 1 d . . .
C14 C 0.85756(16) 0.18890(10) 0.22348(13) 0.0376(5) Uani 1 1 d . . .
H14A H 0.8313 0.2047 0.2719 0.045 Uiso 1 1 calc R . .
C15 C 0.96744(17) 0.18211(11) 0.22028(15) 0.0471(6) Uani 1 1 d . . .
H15A H 1.0143 0.1928 0.2671 0.056 Uiso 1 1 calc R . .
C16 C 1.00839(16) 0.15993(10) 0.14909(14) 0.0408(5) Uani 1 1 d . . .
H16A H 1.0824 0.1561 0.1475 0.049 Uiso 1 1 calc R . .
C17 C 0.93965(15) 0.14350(10) 0.08056(13) 0.0367(5) Uani 1 1 d . . .
H17A H 0.9668 0.1285 0.0320 0.044 Uiso 1 1 calc R . .
C18 C 0.82902(15) 0.14919(10) 0.08338(12) 0.0337(4) Uani 1 1 d . . .
H18A H 0.7827 0.1374 0.0367 0.040 Uiso 1 1 calc R . .
C19 C 0.58369(14) 0.16198(9) 0.05587(11) 0.0268(4) Uani 1 1 d . . .
C20 C 0.59717(18) 0.21356(10) 0.00029(13) 0.0400(5) Uani 1 1 d . . .
H20A H 0.6372 0.2507 0.0185 0.048 Uiso 1 1 calc R . .
C21 C 0.5519(2) 0.21020(12) -0.08142(14) 0.0525(6) Uani 1 1 d . . .
H21A H 0.5621 0.2448 -0.1181 0.063 Uiso 1 1 calc R . .
C22 C 0.49148(18) 0.15586(13) -0.10919(14) 0.0492(6) Uani 1 1 d . . .
H22A H 0.4598 0.1541 -0.1641 0.059 Uiso 1 1 calc R . .
C23 C 0.47832(16) 0.10432(12) -0.05527(13) 0.0419(5) Uani 1 1 d . . .
H23A H 0.4384 0.0673 -0.0741 0.050 Uiso 1 1 calc R . .
C24 C 0.52407(14) 0.10686(10) 0.02715(12) 0.0315(4) Uani 1 1 d . . .
H24A H 0.5148 0.0716 0.0632 0.038 Uiso 1 1 calc R . .
C25 C 0.62410(14) 0.09822(8) 0.22122(11) 0.0264(4) Uani 1 1 d . . .
C26 C 0.66203(15) 0.03747(9) 0.19448(13) 0.0315(4) Uani 1 1 d . . .
H26A H 0.6940 0.0350 0.1447 0.038 Uiso 1 1 calc R . .
C27 C 0.65210(16) -0.01918(9) 0.24194(13) 0.0372(5) Uani 1 1 d . . .
H27A H 0.6777 -0.0595 0.2238 0.045 Uiso 1 1 calc R . .
C28 C 0.60449(17) -0.01633(10) 0.31594(14) 0.0412(5) Uani 1 1 d . . .
H28A H 0.5971 -0.0547 0.3471 0.049 Uiso 1 1 calc R . .
C29 C 0.56795(17) 0.04380(11) 0.34352(13) 0.0407(5) Uani 1 1 d . . .
H29A H 0.5362 0.0460 0.3935 0.049 Uiso 1 1 calc R . .
C30 C 0.57864(15) 0.10099(9) 0.29650(12) 0.0319(4) Uani 1 1 d . . .
H30A H 0.5551 0.1415 0.3157 0.038 Uiso 1 1 calc R . .
C31 C 0.39187(13) 0.41036(8) 0.26653(11) 0.0249(4) Uani 1 1 d . . .
C32 C 0.34165(14) 0.39625(9) 0.33832(12) 0.0301(4) Uani 1 1 d . . .
H32A H 0.3780 0.3715 0.3812 0.036 Uiso 1 1 calc R . .
C33 C 0.23793(15) 0.41876(11) 0.34658(13) 0.0376(5) Uani 1 1 d . . .
H33A H 0.2055 0.4091 0.3949 0.045 Uiso 1 1 calc R . .
C34 C 0.18282(16) 0.45546(11) 0.28328(14) 0.0428(5) Uani 1 1 d . . .
H34A H 0.1136 0.4708 0.2889 0.051 Uiso 1 1 calc R . .
C35 C 0.23133(16) 0.46912(11) 0.21171(15) 0.0440(5) Uani 1 1 d . . .
H35A H 0.1942 0.4935 0.1688 0.053 Uiso 1 1 calc R . .
C36 C 0.33515(15) 0.44687(10) 0.20293(13) 0.0341(4) Uani 1 1 d . . .
H36A H 0.3668 0.4564 0.1543 0.041 Uiso 1 1 calc R . .
C37 C 0.59667(13) 0.40020(8) 0.36009(11) 0.0230(3) Uani 1 1 d . . .
C38 C 0.58070(15) 0.45981(9) 0.40084(12) 0.0287(4) Uani 1 1 d . . .
H38A H 0.5338 0.4913 0.3753 0.034 Uiso 1 1 calc R . .
C39 C 0.63436(15) 0.47287(9) 0.47978(12) 0.0335(4) Uani 1 1 d . . .
H39A H 0.6236 0.5131 0.5061 0.040 Uiso 1 1 calc R . .
C40 C 0.70344(15) 0.42614(10) 0.51882(12) 0.0349(4) Uani 1 1 d . . .
H40A H 0.7399 0.4351 0.5710 0.042 Uiso 1 1 calc R . .
C41 C 0.71802(15) 0.36639(10) 0.48006(13) 0.0358(4) Uani 1 1 d . . .
H41A H 0.7630 0.3345 0.5069 0.043 Uiso 1 1 calc R . .
C42 C 0.66596(14) 0.35339(9) 0.40109(12) 0.0301(4) Uani 1 1 d . . .
H42A H 0.6773 0.3131 0.3752 0.036 Uiso 1 1 calc R . .
C43 C 0.57498(13) 0.43876(9) 0.18158(12) 0.0266(4) Uani 1 1 d . . .
C44 C 0.58671(17) 0.50638(10) 0.19677(13) 0.0402(5) Uani 1 1 d . . .
H44A H 0.5737 0.5235 0.2486 0.048 Uiso 1 1 calc R . .
C45 C 0.6176(2) 0.54828(11) 0.13553(14) 0.0490(6) Uani 1 1 d . . .
H45A H 0.6266 0.5933 0.1469 0.059 Uiso 1 1 calc R . .
C46 C 0.63506(18) 0.52430(11) 0.05822(14) 0.0461(5) Uani 1 1 d . . .
H46A H 0.6559 0.5528 0.0172 0.055 Uiso 1 1 calc R . .
C47 C 0.6214(2) 0.45759(11) 0.04181(14) 0.0506(6) Uani 1 1 d . . .
H47A H 0.6317 0.4410 -0.0109 0.061 Uiso 1 1 calc R . .
C48 C 0.59251(18) 0.41514(10) 0.10351(13) 0.0406(5) Uani 1 1 d . . .
H48A H 0.5848 0.3700 0.0921 0.049 Uiso 1 1 calc R . .
F3 F 0.86438(12) 0.33208(7) 0.14306(10) 0.0656(4) Uani 1 1 d . . .
H2 H 0.780(3) 0.3210(17) 0.191(2) 0.107(12) Uiso 1 1 d . . .

loop_
_atom_site_aniso_label
_atom_site_aniso_U_11
_atom_site_aniso_U_22
_atom_site_aniso_U_33
_atom_site_aniso_U_23
_atom_site_aniso_U_13
_atom_site_aniso_U_12
Rh1 0.02232(7) 0.01872(7) 0.02698(8) -0.00321(5) 0.00320(5) -0.00148(5)
P1 0.0243(2) 0.0234(2) 0.0271(2) -0.00169(18) 0.00170(18) -0.00346(17)
P2 0.0261(2) 0.0197(2) 0.0247(2) -0.00308(17) 0.00072(18) -0.00007(16)
P3 0.0221(2) 0.0200(2) 0.0254(2) -0.00216(17) 0.00235(17) -0.00040(16)
F1 0.0337(6) 0.0275(5) 0.0391(6) -0.0075(5) 0.0020(5) -0.0056(4)
F2 0.0266(5) 0.0306(6) 0.0508(7) -0.0085(5) 0.0105(5) -0.0048(4)
C1 0.0237(8) 0.0242(8) 0.0326(10) 0.0023(7) 0.0037(7) 0.0003(7)
C2 0.0341(10) 0.0388(11) 0.0391(12) 0.0044(9) -0.0013(9) -0.0085(8)
C3 0.0379(11) 0.0495(13) 0.0516(14) 0.0075(11) 0.0062(10) -0.0164(10)
C4 0.0420(11) 0.0430(12) 0.0396(12) 0.0086(10) 0.0122(9) 0.0007(9)
C5 0.0364(10) 0.0345(10) 0.0339(11) 0.0016(8) 0.0063(8) 0.0036(8)
C6 0.0262(9) 0.0269(9) 0.0364(11) -0.0026(8) 0.0043(8) 0.0010(7)
C7 0.0289(9) 0.0253(9) 0.0347(11) 0.0024(8) -0.0054(8) -0.0088(7)
C8 0.0310(10) 0.0327(10) 0.0503(13) 0.0072(9) -0.0043(9) -0.0044(8)
C9 0.0310(11) 0.0440(13) 0.0834(19) 0.0141(13) -0.0120(11) -0.0022(9)
C10 0.0507(15) 0.0473(14) 0.0732(19) 0.0253(13) -0.0283(13) -0.0146(11)
C11 0.0676(17) 0.0536(15) 0.0464(14) 0.0209(12) -0.0187(12) -0.0224(13)
C12 0.0443(12) 0.0436(12) 0.0391(12) 0.0081(10) -0.0022(10) -0.0112(10)
C13 0.0277(9) 0.0182(8) 0.0312(10) -0.0009(7) 0.0003(7) 0.0002(6)
C14 0.0381(11) 0.0366(11) 0.0366(11) -0.0128(9) -0.0033(9) 0.0061(9)
C15 0.0341(11) 0.0538(13) 0.0498(14) -0.0197(11) -0.0130(10) 0.0041(10)
C16 0.0266(10) 0.0377(11) 0.0569(14) -0.0109(10) -0.0013(9) 0.0019(8)
C17 0.0315(10) 0.0394(11) 0.0400(12) -0.0065(9) 0.0069(9) 0.0017(8)
C18 0.0302(10) 0.0393(11) 0.0312(11) -0.0081(8) 0.0004(8) -0.0019(8)
C19 0.0263(9) 0.0274(9) 0.0264(9) -0.0043(7) 0.0004(7) 0.0033(7)
C20 0.0538(13) 0.0319(11) 0.0335(11) 0.0012(8) 0.0008(10) -0.0019(9)
C21 0.0749(17) 0.0487(13) 0.0325(12) 0.0105(10) -0.0005(12) 0.0039(12)
C22 0.0472(13) 0.0703(16) 0.0279(11) -0.0025(11) -0.0072(10) 0.0068(12)
C23 0.0334(10) 0.0556(14) 0.0353(12) -0.0141(10) -0.0034(9) -0.0039(9)
C24 0.0287(9) 0.0349(10) 0.0307(10) -0.0042(8) 0.0022(8) -0.0020(8)
C25 0.0262(9) 0.0230(9) 0.0291(10) -0.0013(7) -0.0020(7) -0.0009(7)
C26 0.0314(10) 0.0266(9) 0.0355(11) -0.0031(8) -0.0017(8) 0.0001(7)
C27 0.0396(11) 0.0224(9) 0.0469(13) -0.0023(8) -0.0087(9) -0.0001(8)
C28 0.0474(12) 0.0296(10) 0.0440(13) 0.0110(9) -0.0079(10) -0.0058(9)
C29 0.0468(12) 0.0418(12) 0.0335(11) 0.0064(9) 0.0047(9) -0.0011(9)
C30 0.0358(10) 0.0277(9) 0.0320(11) -0.0004(8) 0.0021(8) 0.0024(8)
C31 0.0220(8) 0.0231(8) 0.0291(9) -0.0030(7) 0.0006(7) -0.0007(7)
C32 0.0243(9) 0.0350(10) 0.0308(10) 0.0007(8) 0.0019(7) 0.0012(7)
C33 0.0257(9) 0.0492(12) 0.0386(11) -0.0045(9) 0.0068(8) 0.0006(8)
C34 0.0248(10) 0.0483(13) 0.0550(14) 0.0000(11) 0.0025(9) 0.0084(9)
C35 0.0314(11) 0.0424(12) 0.0564(15) 0.0132(10) -0.0048(10) 0.0069(9)
C36 0.0309(10) 0.0353(10) 0.0354(11) 0.0082(8) 0.0005(8) 0.0000(8)
C37 0.0214(8) 0.0228(8) 0.0250(9) -0.0018(7) 0.0036(7) -0.0025(6)
C38 0.0319(9) 0.0252(9) 0.0290(10) -0.0018(7) 0.0028(8) 0.0024(7)
C39 0.0374(10) 0.0302(10) 0.0333(11) -0.0087(8) 0.0058(8) -0.0042(8)
C40 0.0317(10) 0.0435(11) 0.0286(10) -0.0025(9) -0.0015(8) -0.0062(8)
C41 0.0308(10) 0.0384(11) 0.0368(11) 0.0040(9) -0.0036(8) 0.0042(8)
C42 0.0295(9) 0.0262(9) 0.0345(11) -0.0023(8) 0.0026(8) 0.0033(7)
C43 0.0232(8) 0.0285(9) 0.0279(10) 0.0008(8) 0.0014(7) -0.0007(7)
C44 0.0569(13) 0.0329(11) 0.0309(11) -0.0015(8) 0.0047(10) -0.0123(9)
C45 0.0682(16) 0.0335(11) 0.0443(14) 0.0057(10) 0.0012(11) -0.0175(11)
C46 0.0496(13) 0.0486(13) 0.0412(13) 0.0154(10) 0.0106(10) -0.0027(10)
C47 0.0725(16) 0.0481(14) 0.0346(12) 0.0054(10) 0.0219(11) 0.0180(12)
C48 0.0583(13) 0.0278(10) 0.0375(12) 0.0018(9) 0.0135(10) 0.0092(9)
F3 0.0784(10) 0.0434(8) 0.0830(11) -0.0025(7) 0.0482(9) -0.0029(7)

loop_
_geom_bond_atom_site_label_1
_geom_bond_atom_site_label_2
_geom_bond_distance
_geom_bond_site_symmetry_2
_geom_bond_publ_flag
Rh1 F2 2.0818(11) . ?
Rh1 P1 2.1342(5) . ?
Rh1 P2 2.3178(5) . ?
Rh1 P3 2.3423(5) . ?
P1 F1 1.6088(11) . ?
P1 C1 1.8115(19) . ?
P1 C7 1.8220(19) . ?
P2 C19 1.8279(18) . ?
P2 C25 1.8296(18) . ?
P2 C13 1.8341(18) . ?
P3 C37 1.8302(17) . ?
P3 C43 1.8322(19) . ?
P3 C31 1.8342(17) . ?
C1 C6 1.392(3) . ?
C1 C2 1.393(2) . ?
C2 C3 1.384(3) . ?
C3 C4 1.381(3) . ?
C4 C5 1.381(3) . ?
C5 C6 1.387(3) . ?
C7 C8 1.383(3) . ?
C7 C12 1.394(3) . ?
C8 C9 1.396(3) . ?
C9 C10 1.366(4) . ?
C10 C11 1.373(4) . ?
C11 C12 1.379(3) . ?
C13 C18 1.384(3) . ?
C13 C14 1.391(3) . ?
C14 C15 1.384(3) . ?
C15 C16 1.373(3) . ?
C16 C17 1.365(3) . ?
C17 C18 1.391(3) . ?
C19 C24 1.389(2) . ?
C19 C20 1.391(3) . ?
C20 C21 1.376(3) . ?
C21 C22 1.377(3) . ?
C22 C23 1.372(3) . ?
C23 C24 1.388(3) . ?
C25 C30 1.387(3) . ?
C25 C26 1.395(3) . ?
C26 C27 1.384(3) . ?
C27 C28 1.382(3) . ?
C28 C29 1.383(3) . ?
C29 C30 1.391(3) . ?
C31 C36 1.392(2) . ?
C31 C32 1.395(3) . ?
C32 C33 1.390(3) . ?
C33 C34 1.382(3) . ?
C34 C35 1.379(3) . ?
C35 C36 1.391(3) . ?
C37 C38 1.391(2) . ?
C37 C42 1.398(2) . ?
C38 C39 1.397(3) . ?
C39 C40 1.383(3) . ?
C40 C41 1.375(3) . ?
C41 C42 1.390(3) . ?
C43 C48 1.378(3) . ?
C43 C44 1.389(3) . ?
C44 C45 1.379(3) . ?
C45 C46 1.369(3) . ?
C46 C47 1.377(3) . ?
C47 C48 1.383(3) . ?
